data_2218463
loop_
_publ_author_name
'Zhang, Shi Guo'
'Hu, Tai Qiu'
'Li, Hong'

_publ_section_title
;Bis(2-dimethylamino-1,10-phenanthroline-\k^2^<i>N</i>,<i>N</i>')bis(thiocyanato-\k<i>N</i>)nickel(II)
 methanol disolvate
;
_journal_coeditor_code LH2613
_journal_issue 6
_journal_name_full 'Acta Crystallographica Section E'
_journal_page_first m769
_journal_paper_doi 10.1107/S1600536808011811
_journal_volume 64
_journal_year 2008
_chemical_formula_iupac '[Ni (N C S)2 (C14 H13 N3)2], 2C H4 O'
_chemical_formula_moiety 'C30 H26 N8 Ni S2, 2(C H4 O)'
_chemical_formula_sum 'C32 H34 N8 Ni O2 S2'
_chemical_formula_weight 685.50
_chemical_name_systematic
;
Bis(2-dimethylamino-1,10-phenanthroline-\k^2^N,N')bis(thiocyanato-
\kN)nickel(II)
methanol disolvate
;
_space_group_IT_number 15
_symmetry_cell_setting monoclinic
_symmetry_space_group_name_Hall '-C 2yc'
_symmetry_space_group_name_H-M 'C 1 2/c 1'
_atom_sites_solution_hydrogens geom
_atom_sites_solution_primary direct
_atom_sites_solution_secondary difmap
_audit_creation_method SHELXL-97
_cell_angle_alpha 90.00
_cell_angle_beta 117.693(4)
_cell_angle_gamma 90.00
_cell_formula_units_Z 4
_cell_length_a 19.573(3)
_cell_length_b 11.452(3)
_cell_length_c 16.338(3)
_cell_measurement_reflns_used 3100
_cell_measurement_temperature 298(2)
_cell_measurement_theta_max 27.816
_cell_measurement_theta_min 2.3503
_cell_volume 3242.7(12)
_computing_cell_refinement 'SAINT (Bruker, 1997)'
_computing_data_collection 'SMART (Bruker, 1997)'
_computing_data_reduction 'SAINT (Bruker, 1997)'
_computing_molecular_graphics 'SHELXTL (Sheldrick, 2008)'
_computing_publication_material 'SHELXTL (Sheldrick, 2008)'
_computing_structure_refinement 'SHELXTL (Sheldrick, 2008)'
_computing_structure_solution 'SHELXTL (Sheldrick, 2008)'
_diffrn_ambient_temperature 298(2)
_diffrn_measured_fraction_theta_full 0.995
_diffrn_measured_fraction_theta_max 0.995
_diffrn_measurement_device_type 'Bruker SMART APEX CCD'
_diffrn_measurement_method '\f and \w'
_diffrn_radiation_monochromator graphite
_diffrn_radiation_source 'fine-focus sealed tube'
_diffrn_radiation_type MoK\a
_diffrn_radiation_wavelength 0.71073
_diffrn_reflns_av_R_equivalents 0.0298
_diffrn_reflns_av_sigmaI/netI 0.0348
_diffrn_reflns_limit_h_max 23
_diffrn_reflns_limit_h_min -18
_diffrn_reflns_limit_k_max 13
_diffrn_reflns_limit_k_min -12
_diffrn_reflns_limit_l_max 19
_diffrn_reflns_limit_l_min -19
_diffrn_reflns_number 8459
_diffrn_reflns_theta_full 25.68
_diffrn_reflns_theta_max 25.68
_diffrn_reflns_theta_min 2.13
_exptl_absorpt_coefficient_mu 0.770
_exptl_absorpt_correction_T_max 0.8550
_exptl_absorpt_correction_T_min 0.7962
_exptl_absorpt_correction_type multi-scan
_exptl_absorpt_process_details '(SADABS; Sheldrick, 1996)'
_exptl_crystal_colour green
_exptl_crystal_density_diffrn 1.404
_exptl_crystal_density_method 'not measured'
_exptl_crystal_description block
_exptl_crystal_F_000 1432
_exptl_crystal_size_max 0.31
_exptl_crystal_size_mid 0.24
_exptl_crystal_size_min 0.21
_refine_diff_density_max 0.520
_refine_diff_density_min -0.267
_refine_ls_extinction_method none
_refine_ls_goodness_of_fit_ref 1.047
_refine_ls_hydrogen_treatment constr
_refine_ls_matrix_type full
_refine_ls_number_parameters 210
_refine_ls_number_reflns 3064
_refine_ls_number_restraints 0
_refine_ls_restrained_S_all 1.047
_refine_ls_R_factor_all 0.0475
_refine_ls_R_factor_gt 0.0409
_refine_ls_shift/su_max 0.000
_refine_ls_shift/su_mean 0.000
_refine_ls_structure_factor_coef Fsqd
_refine_ls_weighting_details 'calc w=1/[\s^2^(Fo^2^)+(0.0522P)^2^+2.7575P] where P=(Fo^2^+2Fc^2^)/3'
_refine_ls_weighting_scheme calc
_refine_ls_wR_factor_gt 0.0960
_refine_ls_wR_factor_ref 0.0995
_reflns_number_gt 2668
_reflns_number_total 3064
_reflns_threshold_expression I>2\s(I)
_cod_data_source_file lh2613.cif
_cod_data_source_block I
_cod_depositor_comments
;
The following automatic conversions were performed:
'_symmetry_cell_setting' value 'Monoclinic' changed to 'monoclinic'
according to '/home/saulius/struct/CIF-dictionaries/cif_core.dic'
dictionary named 'cif_core.dic' version 2.4.1 from 2010-06-29.

Automatic conversion script
Id: cif_fix_enum 1527 2010-12-29 10:47:43Z saulius 

The following automatic conversions were performed:

'_symmetry_cell_setting' value 'Monoclinic' changed to 'monoclinic'
according to /home/saulius/struct/CIF-dictionaries/cif_core.dic
dictionary named 'cif_core.dic' version 2.4.1 from 2010-06-29.

Automatic conversion script
Id: cif_fix_values 1715 2011-07-08 13:25:40Z adriana 
;
_cod_original_cell_volume 3242.6(10)
_cod_original_sg_symbol_H-M 'C 2/c  '
_cod_database_code 2218463
_cod_database_fobs_code 2218463

loop_
_symmetry_equiv_pos_as_xyz
'x, y, z'
'-x, y, -z+1/2'
'x+1/2, y+1/2, z'
'-x+1/2, y+1/2, -z+1/2'
'-x, -y, -z'
'x, -y, z-1/2'
'-x+1/2, -y+1/2, -z'
'x+1/2, -y+1/2, z-1/2'

loop_
_atom_site_type_symbol
_atom_site_label
_atom_site_fract_x
_atom_site_fract_y
_atom_site_fract_z
_atom_site_U_iso_or_equiv
_atom_site_adp_type
_atom_site_calc_flag
_atom_site_refinement_flags
_atom_site_occupancy
C C1 0.38579(14) -0.2002(2) 0.05726(16) 0.0324(6) Uani d . 1
H H1 0.3846 -0.2706 0.0850 0.039 Uiso calc R 1
C C2 0.33596(15) -0.1849(2) -0.03666(17) 0.0385(6) Uani d . 1
H H2 0.3033 -0.2451 -0.0711 0.046 Uiso calc R 1
C C3 0.33558(15) -0.0809(3) -0.07755(17) 0.0371(6) Uani d . 1
H H3 0.3013 -0.0688 -0.1396 0.045 Uiso calc R 1
C C4 0.38688(14) 0.0075(2) -0.02593(16) 0.0310(5) Uani d . 1
C C5 0.43824(13) -0.01749(19) 0.06749(15) 0.0248(5) Uani d . 1
C C6 0.49639(13) 0.06546(19) 0.12309(15) 0.0234(5) Uani d . 1
C C7 0.38961(16) 0.1199(2) -0.06162(17) 0.0358(6) Uani d . 1
H H7 0.3562 0.1372 -0.1231 0.043 Uiso calc R 1
C C8 0.43990(15) 0.2013(2) -0.00747(17) 0.0359(6) Uani d . 1
H H8 0.4391 0.2752 -0.0314 0.043 Uiso calc R 1
C C9 0.49437(14) 0.1764(2) 0.08600(16) 0.0296(5) Uani d . 1
C C10 0.54844(15) 0.2582(2) 0.14486(18) 0.0351(6) Uani d . 1
H H10 0.5475 0.3344 0.1248 0.042 Uiso calc R 1
C C11 0.60188(15) 0.2262(2) 0.23065(17) 0.0336(6) Uani d . 1
H H11 0.6366 0.2811 0.2701 0.040 Uiso calc R 1
C C12 0.60511(14) 0.10882(19) 0.26076(16) 0.0269(5) Uani d . 1
C C14 0.69963(14) -0.0403(2) 0.34968(18) 0.0340(6) Uani d . 1
H H14A 0.6624 -0.0934 0.3064 0.051 Uiso calc R 1
H H14B 0.7179 -0.0700 0.4113 0.051 Uiso calc R 1
H H14C 0.7422 -0.0324 0.3362 0.051 Uiso calc R 1
C C15 0.71573(17) 0.1587(2) 0.40742(18) 0.0445(7) Uani d . 1
H H15A 0.7498 0.1885 0.3851 0.067 Uiso calc R 1
H H15B 0.7455 0.1225 0.4666 0.067 Uiso calc R 1
H H15C 0.6860 0.2216 0.4135 0.067 Uiso calc R 1
C C16 0.5917(2) 0.4773(3) 0.3971(3) 0.0682(10) Uani d . 1
H H6 0.5532 0.5318 0.3577 0.096(14) Uiso calc R 1
H H9 0.5911 0.4728 0.4554 0.14(2) Uiso calc R 1
H H5 0.5809 0.4016 0.3685 0.129(19) Uiso calc R 1
C C17 0.59639(13) -0.3261(2) 0.21965(15) 0.0258(5) Uani d . 1
N N1 0.43477(11) -0.11804(16) 0.10854(12) 0.0257(4) Uani d . 1
N N2 0.55031(11) 0.03107(15) 0.20930(12) 0.0231(4) Uani d . 1
N N3 0.56731(12) -0.24797(17) 0.23466(13) 0.0290(4) Uani d . 1
N N4 0.66394(12) 0.07266(17) 0.34233(13) 0.0305(5) Uani d . 1
Ni Ni1 0.5000 -0.12186(3) 0.2500 0.02153(14) Uani d S 1
O O1 0.66464(13) 0.5147(2) 0.41138(16) 0.0681(7) Uani d . 1
H H4 0.6688 0.4940 0.3658 0.102 Uiso d R 1
S S1 0.63832(4) -0.43760(6) 0.19758(5) 0.0419(2) Uani d . 1

loop_
_atom_site_aniso_label
_atom_site_aniso_U_11
_atom_site_aniso_U_22
_atom_site_aniso_U_33
_atom_site_aniso_U_12
_atom_site_aniso_U_13
_atom_site_aniso_U_23
C1 0.0360(14) 0.0320(13) 0.0322(12) -0.0045(11) 0.0184(11) -0.0052(10)
C2 0.0362(15) 0.0467(15) 0.0341(13) -0.0091(12) 0.0177(12) -0.0138(12)
C3 0.0300(14) 0.0549(16) 0.0236(12) 0.0040(12) 0.0102(11) -0.0049(11)
C4 0.0321(14) 0.0406(14) 0.0246(12) 0.0092(11) 0.0167(11) 0.0005(10)
C5 0.0283(12) 0.0275(12) 0.0239(11) 0.0060(10) 0.0166(10) 0.0002(9)
C6 0.0283(12) 0.0245(11) 0.0247(11) 0.0056(9) 0.0186(10) 0.0020(9)
C7 0.0413(15) 0.0440(15) 0.0242(12) 0.0139(12) 0.0170(11) 0.0085(11)
C8 0.0494(17) 0.0318(13) 0.0339(13) 0.0151(12) 0.0256(13) 0.0133(11)
C9 0.0392(14) 0.0246(12) 0.0341(12) 0.0067(10) 0.0247(12) 0.0048(10)
C10 0.0466(16) 0.0217(12) 0.0459(15) 0.0021(11) 0.0291(13) 0.0050(11)
C11 0.0412(15) 0.0265(13) 0.0379(14) -0.0066(11) 0.0225(12) -0.0033(10)
C12 0.0316(13) 0.0272(12) 0.0286(12) -0.0013(10) 0.0195(10) -0.0027(9)
C14 0.0272(13) 0.0349(13) 0.0392(14) 0.0001(10) 0.0148(11) 0.0060(11)
C15 0.0419(16) 0.0427(16) 0.0365(14) -0.0094(13) 0.0078(13) -0.0080(12)
C16 0.060(2) 0.059(2) 0.093(3) -0.0081(18) 0.041(2) 0.012(2)
C17 0.0264(12) 0.0272(12) 0.0234(11) 0.0000(10) 0.0112(10) 0.0046(9)
N1 0.0286(11) 0.0259(10) 0.0239(9) 0.0002(8) 0.0134(8) -0.0030(8)
N2 0.0269(10) 0.0217(9) 0.0255(9) 0.0008(8) 0.0162(8) -0.0003(7)
N3 0.0375(12) 0.0237(10) 0.0282(10) 0.0038(9) 0.0174(9) 0.0018(8)
N4 0.0307(11) 0.0285(10) 0.0285(10) -0.0030(9) 0.0105(9) -0.0001(8)
Ni1 0.0277(2) 0.0178(2) 0.0207(2) 0.000 0.01265(18) 0.000
O1 0.0449(13) 0.0956(18) 0.0573(14) 0.0003(12) 0.0182(11) 0.0297(13)
S1 0.0482(4) 0.0367(4) 0.0449(4) 0.0161(3) 0.0250(3) 0.0006(3)

loop_
_atom_type_symbol
_atom_type_description
_atom_type_scat_dispersion_real
_atom_type_scat_dispersion_imag
_atom_type_scat_source
C C 0.0033 0.0016 'International Tables Vol C Tables 4.2.6.8 and 6.1.1.4'
H H 0.0000 0.0000 'International Tables Vol C Tables 4.2.6.8 and 6.1.1.4'
N N 0.0061 0.0033 'International Tables Vol C Tables 4.2.6.8 and 6.1.1.4'
O O 0.0106 0.0060 'International Tables Vol C Tables 4.2.6.8 and 6.1.1.4'
Ni Ni 0.3393 1.1124 'International Tables Vol C Tables 4.2.6.8 and 6.1.1.4'
S S 0.1246 0.1234 'International Tables Vol C Tables 4.2.6.8 and 6.1.1.4'

loop_
_geom_angle_atom_site_label_1
_geom_angle_atom_site_label_2
_geom_angle_atom_site_label_3
_geom_angle_site_symmetry_1
_geom_angle_site_symmetry_3
_geom_angle
_geom_angle_publ_flag
N1 C1 C2 . . 122.5(2) ?
N1 C1 H1 . . 118.8 ?
C2 C1 H1 . . 118.8 ?
C3 C2 C1 . . 119.3(2) ?
C3 C2 H2 . . 120.3 ?
C1 C2 H2 . . 120.3 ?
C2 C3 C4 . . 119.9(2) ?
C2 C3 H3 . . 120.1 ?
C4 C3 H3 . . 120.1 ?
C3 C4 C5 . . 117.1(2) ?
C3 C4 C7 . . 124.1(2) ?
C5 C4 C7 . . 118.8(2) ?
N1 C5 C4 . . 122.3(2) ?
N1 C5 C6 . . 117.26(19) ?
C4 C5 C6 . . 120.4(2) ?
N2 C6 C9 . . 124.0(2) ?
N2 C6 C5 . . 117.80(19) ?
C9 C6 C5 . . 118.2(2) ?
C8 C7 C4 . . 120.8(2) ?
C8 C7 H7 . . 119.6 ?
C4 C7 H7 . . 119.6 ?
C7 C8 C9 . . 121.3(2) ?
C7 C8 H8 . . 119.4 ?
C9 C8 H8 . . 119.4 ?
C6 C9 C10 . . 116.6(2) ?
C6 C9 C8 . . 120.1(2) ?
C10 C9 C8 . . 123.3(2) ?
C11 C10 C9 . . 120.1(2) ?
C11 C10 H10 . . 119.9 ?
C9 C10 H10 . . 119.9 ?
C10 C11 C12 . . 120.2(2) ?
C10 C11 H11 . . 119.9 ?
C12 C11 H11 . . 119.9 ?
N2 C12 N4 . . 118.5(2) ?
N2 C12 C11 . . 121.0(2) ?
N4 C12 C11 . . 120.5(2) ?
N4 C14 H14A . . 109.5 ?
N4 C14 H14B . . 109.5 ?
H14A C14 H14B . . 109.5 ?
N4 C14 H14C . . 109.5 ?
H14A C14 H14C . . 109.5 ?
H14B C14 H14C . . 109.5 ?
N4 C15 H15A . . 109.5 ?
N4 C15 H15B . . 109.5 ?
H15A C15 H15B . . 109.5 ?
N4 C15 H15C . . 109.5 ?
H15A C15 H15C . . 109.5 ?
H15B C15 H15C . . 109.5 ?
O1 C16 H6 . . 109.5 ?
O1 C16 H9 . . 109.5 ?
H6 C16 H9 . . 109.5 ?
O1 C16 H5 . . 109.5 ?
H6 C16 H5 . . 109.5 ?
H9 C16 H5 . . 109.5 ?
N3 C17 S1 . . 179.6(2) ?
C1 N1 C5 . . 118.7(2) ?
C1 N1 Ni1 . . 125.71(16) ?
C5 N1 Ni1 . . 115.34(14) ?
C12 N2 C6 . . 117.53(19) ?
C12 N2 Ni1 . . 131.28(15) ?
C6 N2 Ni1 . . 107.06(14) ?
C17 N3 Ni1 . . 171.3(2) ?
C12 N4 C14 . . 120.6(2) ?
C12 N4 C15 . . 119.6(2) ?
C14 N4 C15 . . 113.4(2) ?
N3 Ni1 N3 2_655 . 90.27(11) y
N3 Ni1 N1 2_655 2_655 88.63(7) ?
N3 Ni1 N1 . 2_655 93.08(7) y
N3 Ni1 N1 2_655 . 93.08(7) ?
N3 Ni1 N1 . . 88.63(7) y
N1 Ni1 N1 2_655 . 177.57(10) y
N3 Ni1 N2 2_655 . 167.90(7) ?
N3 Ni1 N2 . . 96.75(7) y
N1 Ni1 N2 2_655 . 100.76(7) ?
N1 Ni1 N2 . . 77.31(7) y
N3 Ni1 N2 2_655 2_655 96.75(7) ?
N3 Ni1 N2 . 2_655 167.90(7) y
N1 Ni1 N2 2_655 2_655 77.31(7) ?
N1 Ni1 N2 . 2_655 100.76(7) y
N2 Ni1 N2 . 2_655 78.13(9) y
C16 O1 H4 . . 106.5 n

loop_
_geom_bond_atom_site_label_1
_geom_bond_atom_site_label_2
_geom_bond_site_symmetry_2
_geom_bond_distance
_geom_bond_publ_flag
C1 N1 . 1.326(3) ?
C1 C2 . 1.395(3) ?
C1 H1 . 0.9300 ?
C2 C3 . 1.364(4) ?
C2 H2 . 0.9300 ?
C3 C4 . 1.399(4) ?
C3 H3 . 0.9300 ?
C4 C5 . 1.413(3) ?
C4 C7 . 1.424(4) ?
C5 N1 . 1.350(3) ?
C5 C6 . 1.436(3) ?
C6 N2 . 1.368(3) ?
C6 C9 . 1.400(3) ?
C7 C8 . 1.346(4) ?
C7 H7 . 0.9300 ?
C8 C9 . 1.427(3) ?
C8 H8 . 0.9300 ?
C9 C10 . 1.406(3) ?
C10 C11 . 1.353(4) ?
C10 H10 . 0.9300 ?
C11 C12 . 1.422(3) ?
C11 H11 . 0.9300 ?
C12 N2 . 1.346(3) ?
C12 N4 . 1.359(3) ?
C14 N4 . 1.449(3) ?
C14 H14A . 0.9600 ?
C14 H14B . 0.9600 ?
C14 H14C . 0.9600 ?
C15 N4 . 1.458(3) ?
C15 H15A . 0.9600 ?
C15 H15B . 0.9600 ?
C15 H15C . 0.9600 ?
C16 O1 . 1.402(4) ?
C16 H6 . 0.9600 ?
C16 H9 . 0.9600 ?
C16 H5 . 0.9600 ?
C17 N3 . 1.146(3) ?
C17 S1 . 1.646(2) ?
N1 Ni1 . 2.0569(19) y
N2 Ni1 . 2.2556(18) y
N3 Ni1 . 2.047(2) y
Ni1 N3 2_655 2.047(2) ?
Ni1 N1 2_655 2.0569(19) ?
Ni1 N2 2_655 2.2556(18) ?
O1 H4 . 0.8217 ?

loop_
_geom_hbond_atom_site_label_D
_geom_hbond_atom_site_label_H
_geom_hbond_atom_site_label_A
_geom_hbond_site_symmetry_A
_geom_hbond_distance_DH
_geom_hbond_distance_HA
_geom_hbond_distance_DA
_geom_hbond_angle_DHA
C14 H14C S1 4_655 0.96 2.86 3.784(3) 163.0
O1 H4 S1 1_565 0.82 2.65 3.331(2) 141.9
C15 H15B O1 7_656 0.96 2.51 3.427(4) 160.9

loop_
_geom_torsion_atom_site_label_1
_geom_torsion_atom_site_label_2
_geom_torsion_atom_site_label_3
_geom_torsion_atom_site_label_4
_geom_torsion_site_symmetry_4
_geom_torsion
N1 C1 C2 C3 . -1.8(4)
C1 C2 C3 C4 . 2.3(4)
C2 C3 C4 C5 . 1.1(4)
C2 C3 C4 C7 . -178.3(2)
C3 C4 C5 N1 . -5.3(3)
C7 C4 C5 N1 . 174.2(2)
C3 C4 C5 C6 . 175.4(2)
C7 C4 C5 C6 . -5.2(3)
N1 C5 C6 N2 . 8.4(3)
C4 C5 C6 N2 . -172.2(2)
N1 C5 C6 C9 . -171.4(2)
C4 C5 C6 C9 . 8.0(3)
C3 C4 C7 C8 . 179.1(2)
C5 C4 C7 C8 . -0.3(4)
C4 C7 C8 C9 . 2.8(4)
N2 C6 C9 C10 . -4.6(3)
C5 C6 C9 C10 . 175.2(2)
N2 C6 C9 C8 . 174.7(2)
C5 C6 C9 C8 . -5.5(3)
C7 C8 C9 C6 . 0.1(4)
C7 C8 C9 C10 . 179.4(2)
C6 C9 C10 C11 . 3.9(4)
C8 C9 C10 C11 . -175.4(2)
C9 C10 C11 C12 . 1.8(4)
C10 C11 C12 N2 . -7.5(4)
C10 C11 C12 N4 . 172.3(2)
C2 C1 N1 C5 . -2.3(4)
C2 C1 N1 Ni1 . 171.22(18)
C4 C5 N1 C1 . 5.9(3)
C6 C5 N1 C1 . -174.8(2)
C4 C5 N1 Ni1 . -168.28(17)
C6 C5 N1 Ni1 . 11.1(2)
N4 C12 N2 C6 . -173.0(2)
C11 C12 N2 C6 . 6.8(3)
N4 C12 N2 Ni1 . 33.1(3)
C11 C12 N2 Ni1 . -147.06(18)
C9 C6 N2 C12 . -0.8(3)
C5 C6 N2 C12 . 179.39(19)
C9 C6 N2 Ni1 . 158.98(18)
C5 C6 N2 Ni1 . -20.8(2)
N2 C12 N4 C14 . 41.2(3)
C11 C12 N4 C14 . -138.6(2)
N2 C12 N4 C15 . -168.5(2)
C11 C12 N4 C15 . 11.7(3)
C1 N1 Ni1 N3 2_655 -17.9(2)
C5 N1 Ni1 N3 2_655 155.82(16)
C1 N1 Ni1 N3 . 72.3(2)
C5 N1 Ni1 N3 . -113.98(16)
C1 N1 Ni1 N2 . 169.6(2)
C5 N1 Ni1 N2 . -16.74(15)
C1 N1 Ni1 N2 2_655 -115.3(2)
C5 N1 Ni1 N2 2_655 58.34(17)
C12 N2 Ni1 N3 2_655 137.6(3)
C6 N2 Ni1 N3 2_655 -18.3(4)
C12 N2 Ni1 N3 . -97.3(2)
C6 N2 Ni1 N3 . 106.84(14)
C12 N2 Ni1 N1 2_655 -2.8(2)
C6 N2 Ni1 N1 2_655 -158.71(14)
C12 N2 Ni1 N1 . 175.7(2)
C6 N2 Ni1 N1 . 19.77(14)
C12 N2 Ni1 N2 2_655 71.63(19)
C6 N2 Ni1 N2 2_655 -84.28(14)
